data_2211715
loop_
_publ_author_name
'Hai-Ling Xi'
'Meng Gao'
'Li-Ping Cao'
'Yi-Tao Li'

_publ_section_title 2,3-Bis(hydroxymethyl)-6-isopropylperhydro-2,3,4a,6,7a-pentaazacyclopenta[<i>cd</i>]indene-1,4-dione
_journal_coeditor_code AT2193
_journal_issue 1
_journal_name_full 'Acta Crystallographica Section E'
_journal_page_first o400
_journal_page_last o401
_journal_paper_doi 10.1107/S1600536806054882
_journal_volume 63
_journal_year 2007
_chemical_formula_iupac 'C11 H19 N5 O4'
_chemical_formula_moiety 'C11 H19 N5 O4'
_chemical_formula_sum 'C11 H19 N5 O4'
_chemical_formula_weight 285.31
_chemical_name_systematic
;
2,3-Bis(hydroxymethyl)-6-(isopropyl)perhydro-2,3,4a,6,7a-
pentaazacyclopenta[cd]indene-1,4-dione
;
_space_group_IT_number 61
_symmetry_cell_setting orthorhombic
_symmetry_space_group_name_Hall '-P 2ac 2ab'
_symmetry_space_group_name_H-M 'P b c a'
_atom_sites_solution_hydrogens geom
_atom_sites_solution_primary direct
_atom_sites_solution_secondary difmap
_audit_creation_method SHELXL-97
_cell_angle_alpha 90.00
_cell_angle_beta 90.00
_cell_angle_gamma 90.00
_cell_formula_units_Z 8
_cell_length_a 12.778(3)
_cell_length_b 12.655(3)
_cell_length_c 15.926(4)
_cell_measurement_reflns_used 1672
_cell_measurement_temperature 292(2)
_cell_measurement_theta_max 18.74
_cell_measurement_theta_min 2.56
_cell_volume 2575.3(11)
_computing_cell_refinement 'SAINT (Bruker, 2001)'
_computing_data_collection 'SMART (Bruker, 2001)'
_computing_data_reduction SAINT
_computing_molecular_graphics 'PLATON (Spek, 2003)'
_computing_publication_material PLATON
_computing_structure_refinement 'SHELXL97 (Sheldrick, 1997)'
_computing_structure_solution 'SHELXS97 (Sheldrick, 1997)'
_diffrn_ambient_temperature 292(2)
_diffrn_measured_fraction_theta_full 0.992
_diffrn_measured_fraction_theta_max 0.992
_diffrn_measurement_device_type 'Bruker SMART 4K CCD area-detector'
_diffrn_measurement_method '\f and \w'
_diffrn_radiation_monochromator graphite
_diffrn_radiation_source 'fine-focus sealed tube'
_diffrn_radiation_type MoK\a
_diffrn_radiation_wavelength 0.71073
_diffrn_reflns_av_R_equivalents 0.1427
_diffrn_reflns_av_sigmaI/netI 0.1160
_diffrn_reflns_limit_h_max 16
_diffrn_reflns_limit_h_min -16
_diffrn_reflns_limit_k_max 16
_diffrn_reflns_limit_k_min -16
_diffrn_reflns_limit_l_max 20
_diffrn_reflns_limit_l_min -21
_diffrn_reflns_number 28542
_diffrn_reflns_theta_full 28.26
_diffrn_reflns_theta_max 28.26
_diffrn_reflns_theta_min 2.56
_diffrn_standards_decay_% 0
_diffrn_standards_number 0
_exptl_absorpt_coefficient_mu 0.114
_exptl_absorpt_correction_type none
_exptl_crystal_colour colourless
_exptl_crystal_density_diffrn 1.472
_exptl_crystal_description block
_exptl_crystal_F_000 1216
_exptl_crystal_size_max 0.30
_exptl_crystal_size_mid 0.20
_exptl_crystal_size_min 0.04
_refine_diff_density_max 0.179
_refine_diff_density_min -0.226
_refine_ls_extinction_method none
_refine_ls_goodness_of_fit_ref 0.827
_refine_ls_hydrogen_treatment constr
_refine_ls_matrix_type full
_refine_ls_number_parameters 185
_refine_ls_number_reflns 3154
_refine_ls_number_restraints 0
_refine_ls_restrained_S_all 0.827
_refine_ls_R_factor_all 0.1318
_refine_ls_R_factor_gt 0.0575
_refine_ls_shift/su_max 0.000
_refine_ls_shift/su_mean 0.000
_refine_ls_structure_factor_coef Fsqd
_refine_ls_weighting_details 'calc w=1/[\s^2^(Fo^2^)+(0.0506P)^2^] where P=(Fo^2^+2Fc^2^)/3'
_refine_ls_weighting_scheme calc
_refine_ls_wR_factor_gt 0.1111
_refine_ls_wR_factor_ref 0.1269
_reflns_number_gt 1428
_reflns_number_total 3154
_reflns_threshold_expression I>2\s(I)
_cod_data_source_file at2193.cif
_cod_data_source_block I
_cod_original_cell_volume 2575.2(11)
_cod_database_code 2211715
_cod_database_fobs_code 2211715

loop_
_symmetry_equiv_pos_as_xyz
'x, y, z'
'-x+1/2, -y, z+1/2'
'-x, y+1/2, -z+1/2'
'x+1/2, -y+1/2, -z'
'-x, -y, -z'
'x-1/2, y, -z-1/2'
'x, -y-1/2, z-1/2'
'-x-1/2, y-1/2, z'

loop_
_atom_site_type_symbol
_atom_site_label
_atom_site_fract_x
_atom_site_fract_y
_atom_site_fract_z
_atom_site_U_iso_or_equiv
_atom_site_adp_type
_atom_site_calc_flag
_atom_site_refinement_flags
_atom_site_occupancy
C C1 1.01645(19) 0.5807(2) 0.09324(18) 0.0547(7) Uani d . 1
H H1A 0.9447 0.5654 0.0801 0.082 Uiso calc R 1
H H1B 1.0540 0.5958 0.0424 0.082 Uiso calc R 1
H H1C 1.0196 0.6409 0.1299 0.082 Uiso calc R 1
C C2 1.18386(19) 0.4952(2) 0.13349(16) 0.0575(8) Uani d . 1
H H2A 1.2055 0.5548 0.1665 0.086 Uiso calc R 1
H H2B 1.2056 0.5050 0.0763 0.086 Uiso calc R 1
H H2C 1.2153 0.4321 0.1555 0.086 Uiso calc R 1
C C3 1.06598(18) 0.48508(17) 0.13691(14) 0.0386(6) Uani d . 1
H H3 1.0452 0.4209 0.1068 0.046 Uiso calc R 1
C C4 0.91856(19) 0.48531(18) 0.23833(15) 0.0465(7) Uani d . 1
H H4A 0.8934 0.5479 0.2096 0.056 Uiso calc R 1
H H4B 0.9048 0.4943 0.2978 0.056 Uiso calc R 1
C C5 1.06524(18) 0.37926(19) 0.26598(14) 0.0438(6) Uani d . 1
H H5A 1.0548 0.3859 0.3261 0.053 Uiso calc R 1
H H5B 1.1397 0.3705 0.2562 0.053 Uiso calc R 1
C C6 0.80517(17) 0.3876(2) 0.13475(15) 0.0391(6) Uani d . 1
C C7 1.0459(2) 0.22792(18) 0.16873(15) 0.0377(6) Uani d . 1
C C8 0.89722(17) 0.29062(17) 0.23534(14) 0.0395(6) Uani d . 1
H H8 0.8668 0.2703 0.2895 0.047 Uiso calc R 1
C C9 0.86278(18) 0.21564(17) 0.16448(14) 0.0404(6) Uani d . 1
H H9 0.8243 0.1544 0.1861 0.048 Uiso calc R 1
C C10 0.7275(2) 0.2451(2) 0.04964(17) 0.0577(7) Uani d . 1
H H10A 0.7020 0.1754 0.0649 0.069 Uiso calc R 1
H H10B 0.6677 0.2920 0.0453 0.069 Uiso calc R 1
C C11 0.9724(2) 0.1086(2) 0.06053(16) 0.0524(7) Uani d . 1
H H11A 1.0360 0.0682 0.0691 0.063 Uiso calc R 1
H H11B 0.9139 0.0599 0.0632 0.063 Uiso calc R 1
N N1 1.03086(14) 0.47639(15) 0.22556(11) 0.0401(5) Uani d . 1
N N2 0.86041(14) 0.39350(14) 0.20796(11) 0.0377(5) Uani d . 1
N N3 1.01064(14) 0.28447(15) 0.23645(12) 0.0371(5) Uani d . 1
N N4 0.79719(14) 0.28289(15) 0.11317(12) 0.0424(5) Uani d . 1
N N5 0.96231(15) 0.18518(15) 0.12720(12) 0.0401(5) Uani d . 1
O O1 0.76617(12) 0.46158(14) 0.09727(11) 0.0533(5) Uani d . 1
O O2 1.13844(12) 0.21494(12) 0.15089(10) 0.0511(5) Uani d . 1
O O3 0.77955(14) 0.23978(17) -0.02884(11) 0.0691(6) Uani d . 1
H H3A 0.7394 0.2582 -0.0662 0.104 Uiso calc R 1
O O4 0.97538(14) 0.15480(16) -0.01967(11) 0.0632(6) Uani d . 1
H H4 0.9186 0.1821 -0.0300 0.095 Uiso calc R 1

loop_
_atom_site_aniso_label
_atom_site_aniso_U_11
_atom_site_aniso_U_22
_atom_site_aniso_U_33
_atom_site_aniso_U_12
_atom_site_aniso_U_13
_atom_site_aniso_U_23
C1 0.0611(18) 0.0427(16) 0.0602(18) 0.0031(13) -0.0037(14) 0.0034(14)
C2 0.0500(17) 0.0661(19) 0.0563(18) -0.0033(13) 0.0028(14) 0.0091(14)
C3 0.0443(15) 0.0331(14) 0.0383(14) -0.0037(11) -0.0044(11) -0.0035(11)
C4 0.0463(16) 0.0479(16) 0.0453(15) 0.0013(12) 0.0020(12) -0.0129(13)
C5 0.0397(14) 0.0606(18) 0.0310(13) -0.0024(13) -0.0060(11) -0.0011(13)
C6 0.0287(13) 0.0457(16) 0.0428(15) 0.0041(12) 0.0034(11) 0.0017(13)
C7 0.0394(15) 0.0336(14) 0.0400(14) 0.0067(12) 0.0021(12) 0.0156(11)
C8 0.0380(15) 0.0498(16) 0.0308(13) -0.0024(11) 0.0071(11) 0.0059(11)
C9 0.0415(15) 0.0376(14) 0.0420(14) -0.0073(12) 0.0030(12) 0.0065(11)
C10 0.0453(16) 0.0734(19) 0.0544(17) -0.0136(15) -0.0086(14) 0.0019(15)
C11 0.0693(19) 0.0389(16) 0.0490(18) 0.0066(13) 0.0047(14) 0.0004(13)
N1 0.0392(12) 0.0460(13) 0.0352(12) 0.0015(9) -0.0020(9) -0.0055(10)
N2 0.0348(11) 0.0412(12) 0.0370(11) 0.0005(9) -0.0004(9) -0.0058(10)
N3 0.0332(12) 0.0454(13) 0.0326(11) 0.0004(9) 0.0008(9) 0.0041(9)
N4 0.0406(12) 0.0434(13) 0.0433(13) -0.0032(9) -0.0077(10) -0.0006(10)
N5 0.0447(12) 0.0339(11) 0.0417(12) 0.0036(9) 0.0046(10) -0.0028(9)
O1 0.0444(11) 0.0530(12) 0.0626(12) 0.0098(9) -0.0039(9) 0.0095(9)
O2 0.0397(11) 0.0570(12) 0.0566(11) 0.0124(8) 0.0088(9) 0.0093(9)
O3 0.0635(13) 0.0949(16) 0.0491(12) 0.0082(12) -0.0133(10) -0.0082(11)
O4 0.0722(14) 0.0724(15) 0.0449(11) 0.0144(11) 0.0073(10) 0.0035(10)

loop_
_atom_type_symbol
_atom_type_description
_atom_type_scat_dispersion_real
_atom_type_scat_dispersion_imag
_atom_type_scat_source
C C 0.0033 0.0016 'International Tables Vol C Tables 4.2.6.8 and 6.1.1.4'
H H 0.0000 0.0000 'International Tables Vol C Tables 4.2.6.8 and 6.1.1.4'
N N 0.0061 0.0033 'International Tables Vol C Tables 4.2.6.8 and 6.1.1.4'
O O 0.0106 0.0060 'International Tables Vol C Tables 4.2.6.8 and 6.1.1.4'

loop_
_geom_angle_atom_site_label_1
_geom_angle_atom_site_label_2
_geom_angle_atom_site_label_3
_geom_angle
_geom_angle_publ_flag
C3 C1 H1A 109.5 ?
C3 C1 H1B 109.5 ?
H1A C1 H1B 109.5 ?
C3 C1 H1C 109.5 ?
H1A C1 H1C 109.5 ?
H1B C1 H1C 109.5 ?
C3 C2 H2A 109.5 ?
C3 C2 H2B 109.5 ?
H2A C2 H2B 109.5 ?
C3 C2 H2C 109.5 ?
H2A C2 H2C 109.5 ?
H2B C2 H2C 109.5 ?
N1 C3 C2 109.95(18) ?
N1 C3 C1 111.41(19) ?
C2 C3 C1 109.16(19) ?
N1 C3 H3 108.8 ?
C2 C3 H3 108.8 ?
C1 C3 H3 108.8 ?
N1 C4 N2 113.19(18) ?
N1 C4 H4A 108.9 ?
N2 C4 H4A 108.9 ?
N1 C4 H4B 108.9 ?
N2 C4 H4B 108.9 ?
H4A C4 H4B 107.8 ?
N1 C5 N3 113.94(18) ?
N1 C5 H5A 108.8 ?
N3 C5 H5A 108.8 ?
N1 C5 H5B 108.8 ?
N3 C5 H5B 108.8 ?
H5A C5 H5B 107.7 ?
O1 C6 N2 126.1(2) ?
O1 C6 N4 126.1(2) ?
N2 C6 N4 107.7(2) yes
O2 C7 N5 126.0(2) ?
O2 C7 N3 124.6(2) ?
N5 C7 N3 109.3(2) yes
N2 C8 N3 112.04(18) ?
N2 C8 C9 103.90(18) ?
N3 C8 C9 105.15(18) ?
N2 C8 H8 111.8 ?
N3 C8 H8 111.8 ?
C9 C8 H8 111.8 ?
N4 C9 N5 115.56(19) ?
N4 C9 C8 102.54(17) ?
N5 C9 C8 102.27(18) ?
N4 C9 H9 111.9 ?
N5 C9 H9 111.9 ?
C8 C9 H9 111.9 ?
O3 C10 N4 110.3(2) ?
O3 C10 H10A 109.6 ?
N4 C10 H10A 109.6 ?
O3 C10 H10B 109.6 ?
N4 C10 H10B 109.6 ?
H10A C10 H10B 108.1 ?
O4 C11 N5 113.1(2) ?
O4 C11 H11A 109.0 ?
N5 C11 H11A 109.0 ?
O4 C11 H11B 109.0 ?
N5 C11 H11B 109.0 ?
H11A C11 H11B 107.8 ?
C4 N1 C5 107.56(18) ?
C4 N1 C3 115.17(18) ?
C5 N1 C3 113.06(18) ?
C6 N2 C8 112.04(19) ?
C6 N2 C4 126.1(2) ?
C8 N2 C4 116.68(19) ?
C7 N3 C8 110.27(18) ?
C7 N3 C5 121.59(19) ?
C8 N3 C5 115.81(18) ?
C6 N4 C10 123.1(2) ?
C6 N4 C9 112.54(19) ?
C10 N4 C9 124.3(2) ?
C7 N5 C11 123.5(2) ?
C7 N5 C9 112.35(19) ?
C11 N5 C9 123.8(2) ?
C10 O3 H3A 109.5 ?
C11 O4 H4 109.5 ?

loop_
_geom_bond_atom_site_label_1
_geom_bond_atom_site_label_2
_geom_bond_distance
_geom_bond_publ_flag
C1 C3 1.533(3) ?
C1 H1A 0.9600 ?
C1 H1B 0.9600 ?
C1 H1C 0.9600 ?
C2 C3 1.513(3) ?
C2 H2A 0.9600 ?
C2 H2B 0.9600 ?
C2 H2C 0.9600 ?
C3 N1 1.486(3) yes
C3 H3 0.9800 ?
C4 N1 1.454(3) yes
C4 N2 1.461(3) yes
C4 H4A 0.9700 ?
C4 H4B 0.9700 ?
C5 N1 1.455(3) ?
C5 N3 1.465(3) ?
C5 H5A 0.9700 ?
C5 H5B 0.9700 ?
C6 O1 1.217(3) ?
C6 N2 1.365(3) yes
C6 N4 1.373(3) yes
C7 O2 1.228(2) ?
C7 N5 1.367(3) yes
C7 N3 1.370(3) yes
C8 N2 1.451(3) yes
C8 N3 1.452(3) yes
C8 C9 1.539(3) ?
C8 H8 0.9800 ?
C9 N4 1.447(3) ?
C9 N5 1.455(3) ?
C9 H9 0.9800 ?
C10 O3 1.418(3) ?
C10 N4 1.431(3) ?
C10 H10A 0.9700 ?
C10 H10B 0.9700 ?
C11 O4 1.405(3) ?
C11 N5 1.444(3) ?
C11 H11A 0.9700 ?
C11 H11B 0.9700 ?
O3 H3A 0.8200 ?
O4 H4 0.8200 ?

loop_
_geom_hbond_atom_site_label_D
_geom_hbond_atom_site_label_H
_geom_hbond_atom_site_label_A
_geom_hbond_site_symmetry_A
_geom_hbond_distance_DH
_geom_hbond_distance_HA
_geom_hbond_distance_DA
_geom_hbond_angle_DHA
C5 H5B O2 . 0.97 2.59 2.925(3) 100.7
O4 H4 O3 . 0.82 1.92 2.728(3) 167.5
C10 H10B O4 4_455 0.97 2.58 3.494(3) 157.0
O3 H3A O2 4_455 0.82 1.90 2.713(2) 173.2

loop_
_geom_torsion_atom_site_label_1
_geom_torsion_atom_site_label_2
_geom_torsion_atom_site_label_3
_geom_torsion_atom_site_label_4
_geom_torsion
N2 C8 C9 N4 -8.6(2)
N3 C8 C9 N4 -126.46(17)
N2 C8 C9 N5 111.47(18)
N3 C8 C9 N5 -6.4(2)
N2 C4 N1 C5 -56.0(2)
N2 C4 N1 C3 71.1(3)
N3 C5 N1 C4 56.3(2)
N3 C5 N1 C3 -72.0(2)
C2 C3 N1 C4 169.44(19)
C1 C3 N1 C4 48.3(2)
C2 C3 N1 C5 -66.3(2)
C1 C3 N1 C5 172.50(18)
O1 C6 N2 C8 -179.3(2)
N4 C6 N2 C8 3.6(2)
O1 C6 N2 C4 -25.9(4)
N4 C6 N2 C4 157.0(2)
N3 C8 N2 C6 116.5(2)
C9 C8 N2 C6 3.5(2)
N3 C8 N2 C4 -39.7(3)
C9 C8 N2 C4 -152.66(18)
N1 C4 N2 C6 -102.0(2)
N1 C4 N2 C8 50.3(3)
O2 C7 N3 C8 175.7(2)
N5 C7 N3 C8 -6.9(2)
O2 C7 N3 C5 35.2(3)
N5 C7 N3 C5 -147.45(19)
N2 C8 N3 C7 -103.9(2)
C9 C8 N3 C7 8.3(2)
N2 C8 N3 C5 39.1(3)
C9 C8 N3 C5 151.36(18)
N1 C5 N3 C7 88.5(3)
N1 C5 N3 C8 -50.0(3)
O1 C6 N4 C10 -9.9(4)
N2 C6 N4 C10 167.19(19)
O1 C6 N4 C9 173.0(2)
N2 C6 N4 C9 -9.9(3)
O3 C10 N4 C6 93.0(3)
O3 C10 N4 C9 -90.2(3)
N5 C9 N4 C6 -98.8(2)
C8 C9 N4 C6 11.6(2)
N5 C9 N4 C10 84.2(3)
C8 C9 N4 C10 -165.5(2)
O2 C7 N5 C11 6.7(3)
N3 C7 N5 C11 -170.57(19)
O2 C7 N5 C9 179.7(2)
N3 C7 N5 C9 2.4(2)
O4 C11 N5 C7 -92.8(3)
O4 C11 N5 C9 95.0(3)
N4 C9 N5 C7 113.2(2)
C8 C9 N5 C7 2.7(2)
N4 C9 N5 C11 -73.8(3)
C8 C9 N5 C11 175.65(19)
